data_7709450
loop_
_publ_author_name
'Petrus, Rafa\/l'
'Utko, J\'ozef'
'Petrus, Joanna Katarzyna'
'Awashra, Mohammad'
'Lis, Tadeusz'

_publ_section_title
;
 Use of group 13 aryloxides for the synthesis of green chemicals and oxide
 materials
;
_journal_name_full 'Dalton Transactions'
_journal_paper_doi 10.1039/D1DT03777C
_journal_year 2022
_chemical_formula_moiety 'C27 H27 Al O9'
_chemical_formula_sum 'C27 H27 Al O9'
_chemical_formula_weight 522.46
_space_group_crystal_system trigonal
_space_group_IT_number 147
_space_group_name_Hall '-P 3'
_space_group_name_H-M_alt 'P -3'
_atom_sites_solution_hydrogens geom
_atom_sites_solution_primary direct
_audit_creation_method SHELXL-2014/7
_audit_update_record
;
2021-12-14 deposited with the CCDC.	2022-02-09 downloaded from the CCDC.
;
_cell_angle_alpha 90
_cell_angle_beta 90
_cell_angle_gamma 120
_cell_formula_units_Z 2
_cell_length_a 13.171(3)
_cell_length_b 13.171(3)
_cell_length_c 8.265(2)
_cell_measurement_reflns_used 1064
_cell_measurement_temperature 100(2)
_cell_measurement_theta_max 25
_cell_measurement_theta_min 3.5
_cell_volume 1241.7(5)
_computing_cell_refinement 'CrysAlisPro 1.171.41.80a (Rigaku OD, 2020)'
_computing_data_collection 'CrysAlisPro 1.171.41.80a (Rigaku OD, 2020)'
_computing_data_reduction 'CrysAlisPro 1.171.41.80a (Rigaku OD, 2020)'
_computing_molecular_graphics 'DIAMOND  (Brandenburg, 2007)'
_computing_publication_material 'SHELXL-2014/7 (Sheldrick, 2014)'
_computing_structure_refinement 'SHELXL-2014/7 (Sheldrick, 2014)'
_computing_structure_solution 'SHELXS-2014/7 (Sheldrick, 2014)'
_diffrn_ambient_temperature 100(2)
_diffrn_detector 'CCD plate'
_diffrn_detector_area_resol_mean 10.3456
_diffrn_detector_type Ruby
_diffrn_measured_fraction_theta_full 0.994
_diffrn_measured_fraction_theta_max 0.978
_diffrn_measurement_device 'four-circle diffractometer'
_diffrn_measurement_device_type 'Xcalibur, Ruby, Gemini ultra'
_diffrn_radiation_monochromator graphite
_diffrn_radiation_probe x-ray
_diffrn_radiation_type 'Mo K\a'
_diffrn_radiation_wavelength 0.71073
_diffrn_reflns_av_R_equivalents 0.0187
_diffrn_reflns_av_unetI/netI 0.0380
_diffrn_reflns_Laue_measured_fraction_full 0.994
_diffrn_reflns_Laue_measured_fraction_max 0.978
_diffrn_reflns_limit_h_max 16
_diffrn_reflns_limit_h_min -10
_diffrn_reflns_limit_k_max 6
_diffrn_reflns_limit_k_min -16
_diffrn_reflns_limit_l_max 10
_diffrn_reflns_limit_l_min -5
_diffrn_reflns_number 2905
_diffrn_reflns_point_group_measured_fraction_full 0.994
_diffrn_reflns_point_group_measured_fraction_max 0.978
_diffrn_reflns_theta_full 25.500
_diffrn_reflns_theta_max 26.940
_diffrn_reflns_theta_min 3.572
_diffrn_source 'fine-focus sealed X-ray tube'
_diffrn_source_type 'Enhance (Mo) X-ray Source'
_exptl_absorpt_coefficient_mu 0.137
_exptl_absorpt_correction_T_max 0.970
_exptl_absorpt_correction_T_min 0.964
_exptl_absorpt_correction_type analytical
_exptl_absorpt_process_details
;
CrysAlisPro 1.171.39.46 (Rigaku Oxford Diffraction, 2018)
Analytical numeric absorption correction using a multifaceted crystal
			model based on expressions derived by R.C. Clark & J.S. Reid.
(Clark, R. C. & Reid, J. S. (1995). Acta Cryst. A51, 887-897)
Empirical absorption correction using spherical harmonics,
 implemented in SCALE3 ABSPACK scaling algorithm.
;
_exptl_crystal_colour colorless
_exptl_crystal_density_diffrn 1.397
_exptl_crystal_description block
_exptl_crystal_F_000 548
_exptl_crystal_size_max 0.550
_exptl_crystal_size_mid 0.500
_exptl_crystal_size_min 0.500
_refine_diff_density_max 0.254
_refine_diff_density_min -0.323
_refine_diff_density_rms 0.052
_refine_ls_extinction_method none
_refine_ls_goodness_of_fit_ref 1.096
_refine_ls_hydrogen_treatment constr
_refine_ls_matrix_type full
_refine_ls_number_parameters 113
_refine_ls_number_reflns 1766
_refine_ls_number_restraints 0
_refine_ls_restrained_S_all 1.096
_refine_ls_R_factor_all 0.0444
_refine_ls_R_factor_gt 0.0366
_refine_ls_shift/su_max 0.000
_refine_ls_shift/su_mean 0.000
_refine_ls_structure_factor_coef Fsqd
_refine_ls_weighting_details 'w=1/[\s^2^(Fo^2^)+(0.0371P)^2^+0.3847P] where P=(Fo^2^+2Fc^2^)/3'
_refine_ls_weighting_scheme calc
_refine_ls_wR_factor_gt 0.0885
_refine_ls_wR_factor_ref 0.0951
_reflns_Friedel_coverage 0.000
_reflns_number_gt 1525
_reflns_number_total 1766
_reflns_threshold_expression 'I > 2\s(I)'
_cod_data_source_file d1dt03777c2.cif
_cod_data_source_block 1A
_cod_original_cell_volume 1241.7(6)
_cod_database_code 7709450
_shelx_shelxl_version_number 2014/7
_shelx_space_group_comment
;
The symmetry employed for this shelxl refinement is uniquely defined
by the following loop, which should always be used as a source of
symmetry information in preference to the above space-group names.
They are only intended as comments.
;
_shelx_estimated_absorpt_t_min 0.929
_shelx_estimated_absorpt_t_max 0.935
_oxdiff_exptl_absorpt_empirical_full_min 0.971
_oxdiff_exptl_absorpt_empirical_full_max 1.044
_oxdiff_exptl_absorpt_empirical_details
;
Empirical correction (ABSPACK) includes:
- Absorption correction using spherical harmonics
- Frame scaling
;

loop_
_space_group_symop_operation_xyz
'x, y, z'
'-y, x-y, z'
'-x+y, -x, z'
'-x, -y, -z'
'y, -x+y, -z'
'x-y, x, -z'

loop_
_atom_site_label
_atom_site_type_symbol
_atom_site_fract_x
_atom_site_fract_y
_atom_site_fract_z
_atom_site_U_iso_or_equiv
_atom_site_adp_type
_atom_site_occupancy
_atom_site_site_symmetry_order
_atom_site_calc_flag
_atom_site_refinement_flags_posn
_atom_site_refinement_flags_adp
_atom_site_refinement_flags_occupancy
_atom_site_disorder_assembly
_atom_site_disorder_group
Al1 Al 0.6667 0.3333 0.35369(9) 0.01226(19) Uani 1 3 d S T P . .
O1 O 0.75558(9) 0.28847(9) 0.23811(12) 0.0149(2) Uani 1 1 d . . . . .
O2 O 0.62400(8) 0.20568(8) 0.50502(12) 0.0140(2) Uani 1 1 d . . . . .
O3 O 0.61513(9) 0.04974(9) 0.62239(12) 0.0171(3) Uani 1 1 d . . . . .
C1 C 0.78069(12) 0.20548(12) 0.26369(17) 0.0136(3) Uani 1 1 d . . . . .
C2 C 0.85879(13) 0.19465(13) 0.15738(18) 0.0173(3) Uani 1 1 d . . . . .
H2 H 0.8923 0.2482 0.0700 0.021 Uiso 1 1 calc R U . . .
C3 C 0.88728(13) 0.10845(14) 0.17760(19) 0.0205(4) Uani 1 1 d . . . . .
H3 H 0.9403 0.1037 0.1042 0.025 Uiso 1 1 calc R U . . .
C4 C 0.83977(14) 0.02730(14) 0.3043(2) 0.0227(4) Uani 1 1 d . . . . .
H4 H 0.8594 -0.0326 0.3163 0.027 Uiso 1 1 calc R U . . .
C5 C 0.76467(14) 0.03578(13) 0.4103(2) 0.0192(3) Uani 1 1 d . . . . .
H5 H 0.7325 -0.0185 0.4972 0.023 Uiso 1 1 calc R U . . .
C6 C 0.73410(12) 0.12355(12) 0.39308(17) 0.0146(3) Uani 1 1 d . . . . .
C7 C 0.65516(12) 0.13109(12) 0.50819(17) 0.0139(3) Uani 1 1 d . . . . .
C8 C 0.54681(13) 0.06087(13) 0.75331(18) 0.0181(3) Uani 1 1 d . . . . .
H8A H 0.4959 -0.0168 0.8031 0.022 Uiso 1 1 calc R U . . .
H8B H 0.4960 0.0899 0.7095 0.022 Uiso 1 1 calc R U . . .
C9 C 0.62789(15) 0.14483(15) 0.87910(19) 0.0242(4) Uani 1 1 d . . . . .
H9A H 0.6780 0.1158 0.9222 0.036 Uiso 1 1 calc R U . . .
H9B H 0.5816 0.1513 0.9671 0.036 Uiso 1 1 calc R U . . .
H9C H 0.6769 0.2221 0.8299 0.036 Uiso 1 1 calc R U . . .

loop_
_atom_site_aniso_label
_atom_site_aniso_U_11
_atom_site_aniso_U_22
_atom_site_aniso_U_33
_atom_site_aniso_U_23
_atom_site_aniso_U_13
_atom_site_aniso_U_12
Al1 0.0132(3) 0.0132(3) 0.0104(4) 0.000 0.000 0.00660(13)
O1 0.0158(5) 0.0165(5) 0.0137(5) 0.0018(4) 0.0020(4) 0.0091(4)
O2 0.0151(5) 0.0146(5) 0.0130(5) 0.0009(4) 0.0012(4) 0.0080(4)
O3 0.0209(6) 0.0151(5) 0.0142(5) 0.0028(4) 0.0024(4) 0.0083(4)
C1 0.0118(7) 0.0143(7) 0.0133(7) -0.0038(6) -0.0037(5) 0.0055(6)
C2 0.0153(7) 0.0205(8) 0.0149(7) -0.0035(6) -0.0020(6) 0.0081(6)
C3 0.0168(8) 0.0263(8) 0.0214(8) -0.0087(7) -0.0022(6) 0.0131(7)
C4 0.0247(8) 0.0208(8) 0.0283(9) -0.0053(7) -0.0039(7) 0.0157(7)
C5 0.0204(8) 0.0160(7) 0.0212(8) 0.0001(6) -0.0025(6) 0.0091(6)
C6 0.0134(7) 0.0147(7) 0.0143(7) -0.0032(6) -0.0034(6) 0.0061(6)
C7 0.0129(7) 0.0120(7) 0.0131(7) -0.0017(6) -0.0046(6) 0.0034(6)
C8 0.0173(7) 0.0189(8) 0.0147(7) 0.0043(6) 0.0040(6) 0.0065(6)
C9 0.0285(9) 0.0256(9) 0.0179(8) -0.0010(7) -0.0021(7) 0.0131(7)

loop_
_atom_type_symbol
_atom_type_description
_atom_type_scat_dispersion_real
_atom_type_scat_dispersion_imag
_atom_type_scat_source
C C 0.0033 0.0016 'International Tables Vol C Tables 4.2.6.8 and 6.1.1.4'
H H 0.0000 0.0000 'International Tables Vol C Tables 4.2.6.8 and 6.1.1.4'
O O 0.0106 0.0060 'International Tables Vol C Tables 4.2.6.8 and 6.1.1.4'
Al Al 0.0645 0.0514 'International Tables Vol C Tables 4.2.6.8 and 6.1.1.4'

loop_
_geom_angle_atom_site_label_1
_geom_angle_atom_site_label_2
_geom_angle_atom_site_label_3
_geom_angle
_geom_angle_site_symmetry_1
_geom_angle_site_symmetry_3
_geom_angle_publ_flag
O1 Al1 O1 95.07(5) . 3_665 ?
O1 Al1 O1 95.07(5) . 2_655 ?
O1 Al1 O1 95.07(5) 3_665 2_655 ?
O1 Al1 O2 90.66(4) . . ?
O1 Al1 O2 90.75(4) 3_665 . ?
O1 Al1 O2 171.44(5) 2_655 . ?
O1 Al1 O2 90.74(4) . 2_655 ?
O1 Al1 O2 171.44(5) 3_665 2_655 ?
O1 Al1 O2 90.66(4) 2_655 2_655 ?
O2 Al1 O2 82.89(5) . 2_655 ?
O1 Al1 O2 171.44(5) . 3_665 ?
O1 Al1 O2 90.66(4) 3_665 3_665 ?
O1 Al1 O2 90.75(4) 2_655 3_665 ?
O2 Al1 O2 82.90(5) . 3_665 ?
O2 Al1 O2 82.90(5) 2_655 3_665 ?
C1 O1 Al1 131.14(9) . . ?
C7 O2 Al1 129.29(10) . . ?
C7 O3 C8 117.58(12) . . ?
O1 C1 C2 119.01(13) . . ?
O1 C1 C6 124.21(13) . . ?
C2 C1 C6 116.78(13) . . ?
C3 C2 C1 121.45(14) . . ?
C3 C2 H2 119.3 . . ?
C1 C2 H2 119.3 . . ?
C2 C3 C4 121.31(15) . . ?
C2 C3 H3 119.3 . . ?
C4 C3 H3 119.3 . . ?
C5 C4 C3 118.84(15) . . ?
C5 C4 H4 120.6 . . ?
C3 C4 H4 120.6 . . ?
C4 C5 C6 121.16(15) . . ?
C4 C5 H5 119.4 . . ?
C6 C5 H5 119.4 . . ?
C5 C6 C1 120.46(14) . . ?
C5 C6 C7 119.94(14) . . ?
C1 C6 C7 119.60(13) . . ?
O2 C7 O3 120.05(13) . . ?
O2 C7 C6 125.00(13) . . ?
O3 C7 C6 114.96(12) . . ?
O3 C8 C9 109.83(12) . . ?
O3 C8 H8A 109.7 . . ?
C9 C8 H8A 109.7 . . ?
O3 C8 H8B 109.7 . . ?
C9 C8 H8B 109.7 . . ?
H8A C8 H8B 108.2 . . ?
C8 C9 H9A 109.5 . . ?
C8 C9 H9B 109.5 . . ?
H9A C9 H9B 109.5 . . ?
C8 C9 H9C 109.5 . . ?
H9A C9 H9C 109.5 . . ?
H9B C9 H9C 109.5 . . ?

loop_
_geom_bond_atom_site_label_1
_geom_bond_atom_site_label_2
_geom_bond_distance
_geom_bond_site_symmetry_2
_geom_bond_publ_flag
Al1 O1 1.8235(11) . ?
Al1 O1 1.8235(11) 3_665 ?
Al1 O1 1.8235(11) 2_655 ?
Al1 O2 1.9397(11) . ?
Al1 O2 1.9397(11) 2_655 ?
Al1 O2 1.9397(11) 3_665 ?
O1 C1 1.3078(17) . ?
O2 C7 1.2399(17) . ?
O3 C7 1.3236(17) . ?
O3 C8 1.4608(18) . ?
C1 C2 1.413(2) . ?
C1 C6 1.422(2) . ?
C2 C3 1.373(2) . ?
C2 H2 0.9500 . ?
C3 C4 1.400(2) . ?
C3 H3 0.9500 . ?
C4 C5 1.368(2) . ?
C4 H4 0.9500 . ?
C5 C6 1.409(2) . ?
C5 H5 0.9500 . ?
C6 C7 1.449(2) . ?
C8 C9 1.504(2) . ?
C8 H8A 0.9900 . ?
C8 H8B 0.9900 . ?
C9 H9A 0.9800 . ?
C9 H9B 0.9800 . ?
C9 H9C 0.9800 . ?

loop_
_geom_torsion_atom_site_label_1
_geom_torsion_atom_site_label_2
_geom_torsion_atom_site_label_3
_geom_torsion_atom_site_label_4
_geom_torsion
_geom_torsion_site_symmetry_1
_geom_torsion_site_symmetry_2
_geom_torsion_site_symmetry_3
_geom_torsion_site_symmetry_4
_geom_torsion_publ_flag
O1 Al1 O1 C1 -94.34(14) 3_665 . . . ?
O1 Al1 O1 C1 170.10(12) 2_655 . . . ?
O2 Al1 O1 C1 -3.53(12) . . . . ?
O2 Al1 O1 C1 79.37(12) 2_655 . . . ?
Al1 O1 C1 C2 -176.21(10) . . . . ?
Al1 O1 C1 C6 3.9(2) . . . . ?
O1 C1 C2 C3 -179.34(13) . . . . ?
C6 C1 C2 C3 0.6(2) . . . . ?
C1 C2 C3 C4 0.2(2) . . . . ?
C2 C3 C4 C5 -0.8(2) . . . . ?
C3 C4 C5 C6 0.5(2) . . . . ?
C4 C5 C6 C1 0.3(2) . . . . ?
C4 C5 C6 C7 -179.42(14) . . . . ?
O1 C1 C6 C5 179.11(13) . . . . ?
C2 C1 C6 C5 -0.8(2) . . . . ?
O1 C1 C6 C7 -1.2(2) . . . . ?
C2 C1 C6 C7 178.89(12) . . . . ?
Al1 O2 C7 O3 -179.58(9) . . . . ?
Al1 O2 C7 C6 -0.1(2) . . . . ?
C8 O3 C7 O2 -7.74(19) . . . . ?
C8 O3 C7 C6 172.69(12) . . . . ?
C5 C6 C7 O2 179.06(14) . . . . ?
C1 C6 C7 O2 -0.6(2) . . . . ?
C5 C6 C7 O3 -1.40(19) . . . . ?
C1 C6 C7 O3 178.92(12) . . . . ?
C7 O3 C8 C9 -82.53(15) . . . . ?
